data_7003906
loop_
_publ_author_name
'Jones, Cameron'
'Rose, Richard P.'
'Stasch, Andreas'

_publ_section_title
;
 Synthesis, characterisation and reactivity of germanium(ii) amidinate
 and guanidinate complexes
;
_journal_issue 21
_journal_name_full 'Dalton Transactions'
_journal_page_first 2871
_journal_page_last 2878
_journal_paper_doi 10.1039/b801168k
_journal_year 2008
_chemical_formula_sum 'C50 H70 Ge N4'
_chemical_formula_weight 799.69
_chemical_name_systematic
;
?
;
_space_group_IT_number 14
_symmetry_cell_setting monoclinic
_symmetry_space_group_name_Hall '-P 2yn'
_symmetry_space_group_name_H-M 'P 1 21/n 1'
_atom_sites_solution_hydrogens geom
_atom_sites_solution_primary direct
_atom_sites_solution_secondary difmap
_audit_creation_method SHELXL-97
_cell_angle_alpha 90.00
_cell_angle_beta 91.22(3)
_cell_angle_gamma 90.00
_cell_formula_units_Z 4
_cell_length_a 10.697(2)
_cell_length_b 15.758(3)
_cell_length_c 27.692(6)
_cell_measurement_temperature 150(2)
_cell_volume 4666.8(16)
_computing_structure_refinement 'SHELXL-97 (Sheldrick, 1997)'
_computing_structure_solution 'SHELXS-97 (Sheldrick, 1990)'
_diffrn_ambient_temperature 150(2)
_diffrn_measured_fraction_theta_full 0.996
_diffrn_measured_fraction_theta_max 0.996
_diffrn_measurement_device_type 'Nonius Kappa CCD'
_diffrn_radiation_monochromator graphite
_diffrn_radiation_source 'fine-focus sealed tube'
_diffrn_radiation_type MoK\a
_diffrn_radiation_wavelength 0.71073
_diffrn_reflns_av_R_equivalents 0.1827
_diffrn_reflns_av_sigmaI/netI 0.2016
_diffrn_reflns_limit_h_max 12
_diffrn_reflns_limit_h_min -12
_diffrn_reflns_limit_k_max 18
_diffrn_reflns_limit_k_min -18
_diffrn_reflns_limit_l_max 32
_diffrn_reflns_limit_l_min -30
_diffrn_reflns_number 28378
_diffrn_reflns_theta_full 25.01
_diffrn_reflns_theta_max 25.01
_diffrn_reflns_theta_min 2.94
_exptl_absorpt_coefficient_mu 0.692
_exptl_absorpt_correction_T_max 0.923
_exptl_absorpt_correction_T_min 0.853
_exptl_absorpt_correction_type multi-scan
_exptl_absorpt_process_details 'Sortav (Blessing, 1995)'
_exptl_crystal_colour colourless
_exptl_crystal_density_diffrn 1.138
_exptl_crystal_density_method 'not measured'
_exptl_crystal_description block
_exptl_crystal_F_000 1720
_exptl_crystal_size_max 0.10
_exptl_crystal_size_mid 0.10
_exptl_crystal_size_min 0.06
_refine_diff_density_max 0.330
_refine_diff_density_min -0.369
_refine_diff_density_rms 0.079
_refine_ls_extinction_method none
_refine_ls_goodness_of_fit_ref 1.017
_refine_ls_hydrogen_treatment constr
_refine_ls_matrix_type full
_refine_ls_number_parameters 513
_refine_ls_number_reflns 8212
_refine_ls_number_restraints 0
_refine_ls_restrained_S_all 1.017
_refine_ls_R_factor_all 0.1845
_refine_ls_R_factor_gt 0.0840
_refine_ls_shift/su_max 0.001
_refine_ls_shift/su_mean 0.000
_refine_ls_structure_factor_coef Fsqd
_refine_ls_weighting_details 'calc w=1/[\s^2^(Fo^2^)+(0.0240P)^2^+4.7509P] where P=(Fo^2^+2Fc^2^)/3'
_refine_ls_weighting_scheme calc
_refine_ls_wR_factor_gt 0.1215
_refine_ls_wR_factor_ref 0.1501
_reflns_number_gt 4273
_reflns_number_total 8212
_reflns_threshold_expression >2sigma(I)
_cod_data_source_file b801168k.txt
_cod_data_source_block compound1
_cod_original_cell_volume 4666.7(16)
_cod_original_sg_symbol_H-M P2(1)/n
_cod_database_code 7003906

loop_
_symmetry_equiv_pos_as_xyz
'x, y, z'
'-x+1/2, y+1/2, -z+1/2'
'-x, -y, -z'
'x-1/2, -y-1/2, z-1/2'

loop_
_atom_site_label
_atom_site_type_symbol
_atom_site_fract_x
_atom_site_fract_y
_atom_site_fract_z
_atom_site_U_iso_or_equiv
_atom_site_adp_type
_atom_site_occupancy
_atom_site_symmetry_multiplicity
_atom_site_calc_flag
_atom_site_refinement_flags
_atom_site_disorder_assembly
_atom_site_disorder_group
Ge1 Ge 0.53276(5) 0.78349(4) 0.87282(2) 0.0259(2) Uani 1 1 d . . .
N1 N 0.6477(4) 0.8783(2) 0.89319(16) 0.0208(11) Uani 1 1 d . . .
N2 N 0.5988(3) 0.7894(3) 0.95209(15) 0.0227(10) Uani 1 1 d . . .
N3 N 0.6509(4) 0.6887(2) 0.85989(16) 0.0218(11) Uani 1 1 d . . .
N4 N 0.6099(4) 0.7731(3) 0.79780(15) 0.0220(10) Uani 1 1 d . . .
C1 C 0.6442(4) 0.8625(3) 0.9401(2) 0.0207(13) Uani 1 1 d . . .
H1 H 0.6732 0.9023 0.9636 0.025 Uiso 1 1 calc R . .
C2 C 0.6836(5) 0.9589(3) 0.87428(19) 0.0216(13) Uani 1 1 d . . .
C3 C 0.5913(5) 1.0144(3) 0.8562(2) 0.0340(16) Uani 1 1 d . . .
C4 C 0.6293(6) 1.0919(4) 0.8372(2) 0.0371(16) Uani 1 1 d . . .
H4 H 0.5683 1.1291 0.8235 0.045 Uiso 1 1 calc R . .
C5 C 0.7523(6) 1.1158(4) 0.8378(2) 0.0401(17) Uani 1 1 d . . .
H5 H 0.7757 1.1696 0.8254 0.048 Uiso 1 1 calc R . .
C6 C 0.8418(5) 1.0617(3) 0.8563(2) 0.0329(15) Uani 1 1 d . . .
H6 H 0.9269 1.0789 0.8567 0.040 Uiso 1 1 calc R . .
C7 C 0.8103(5) 0.9817(3) 0.8746(2) 0.0261(14) Uani 1 1 d . . .
C8 C 0.4522(5) 0.9936(4) 0.8569(2) 0.0414(18) Uani 1 1 d . . .
H8 H 0.4425 0.9412 0.8769 0.050 Uiso 1 1 calc R . .
C9 C 0.4037(6) 0.9733(4) 0.8064(3) 0.059(2) Uani 1 1 d . . .
H9A H 0.4074 1.0243 0.7863 0.089 Uiso 1 1 calc R . .
H9B H 0.3169 0.9536 0.8080 0.089 Uiso 1 1 calc R . .
H9C H 0.4553 0.9286 0.7924 0.089 Uiso 1 1 calc R . .
C10 C 0.3748(6) 1.0634(4) 0.8801(3) 0.0512(19) Uani 1 1 d . . .
H10A H 0.3768 1.1145 0.8600 0.077 Uiso 1 1 calc R . .
H10B H 0.4098 1.0765 0.9123 0.077 Uiso 1 1 calc R . .
H10C H 0.2882 1.0442 0.8831 0.077 Uiso 1 1 calc R . .
C11 C 0.9140(5) 0.9259(3) 0.8957(2) 0.0280(14) Uani 1 1 d . . .
H11 H 0.8765 0.8696 0.9038 0.034 Uiso 1 1 calc R . .
C12 C 1.0195(5) 0.9102(4) 0.8604(2) 0.0446(18) Uani 1 1 d . . .
H12A H 0.9853 0.8832 0.8311 0.067 Uiso 1 1 calc R . .
H12B H 1.0824 0.8729 0.8755 0.067 Uiso 1 1 calc R . .
H12C H 1.0583 0.9644 0.8519 0.067 Uiso 1 1 calc R . .
C13 C 0.9651(6) 0.9650(4) 0.9427(2) 0.0429(17) Uani 1 1 d . . .
H13A H 1.0065 1.0189 0.9355 0.064 Uiso 1 1 calc R . .
H13B H 1.0255 0.9260 0.9579 0.064 Uiso 1 1 calc R . .
H13C H 0.8961 0.9751 0.9646 0.064 Uiso 1 1 calc R . .
C14 C 0.5739(5) 0.7664(3) 1.0009(2) 0.0228(13) Uani 1 1 d . . .
C15 C 0.4540(5) 0.7783(4) 1.0188(2) 0.0286(14) Uani 1 1 d . . .
C16 C 0.4294(5) 0.7523(4) 1.0657(2) 0.0393(17) Uani 1 1 d . . .
H16 H 0.3481 0.7594 1.0782 0.047 Uiso 1 1 calc R . .
C17 C 0.5227(6) 0.7161(4) 1.0941(2) 0.0450(16) Uani 1 1 d . . .
H17 H 0.5055 0.6997 1.1263 0.054 Uiso 1 1 calc R . .
C18 C 0.6395(5) 0.7039(4) 1.0765(2) 0.0357(15) Uani 1 1 d . . .
H18 H 0.7022 0.6786 1.0966 0.043 Uiso 1 1 calc R . .
C19 C 0.6691(5) 0.7277(4) 1.0293(2) 0.0303(14) Uani 1 1 d . . .
C20 C 0.3513(5) 0.8205(3) 0.9882(2) 0.0317(15) Uani 1 1 d . . .
H20 H 0.3740 0.8147 0.9535 0.038 Uiso 1 1 calc R . .
C21 C 0.2231(6) 0.7786(5) 0.9947(3) 0.073(2) Uani 1 1 d . . .
H21A H 0.2321 0.7167 0.9930 0.110 Uiso 1 1 calc R . .
H21B H 0.1653 0.7977 0.9690 0.110 Uiso 1 1 calc R . .
H21C H 0.1902 0.7945 1.0262 0.110 Uiso 1 1 calc R . .
C22 C 0.3431(6) 0.9141(4) 0.9997(3) 0.063(2) Uani 1 1 d . . .
H22A H 0.3272 0.9214 1.0342 0.095 Uiso 1 1 calc R . .
H22B H 0.2747 0.9397 0.9806 0.095 Uiso 1 1 calc R . .
H22C H 0.4221 0.9418 0.9918 0.095 Uiso 1 1 calc R . .
C23 C 0.7997(5) 0.7171(4) 1.0116(2) 0.0357(15) Uani 1 1 d . . .
H23 H 0.7962 0.7205 0.9756 0.043 Uiso 1 1 calc R . .
C24 C 0.8823(5) 0.7901(4) 1.0303(3) 0.056(2) Uani 1 1 d . . .
H24A H 0.8473 0.8443 1.0191 0.084 Uiso 1 1 calc R . .
H24B H 0.9670 0.7834 1.0180 0.084 Uiso 1 1 calc R . .
H24C H 0.8854 0.7892 1.0657 0.084 Uiso 1 1 calc R . .
C25 C 0.8579(6) 0.6310(4) 1.0256(2) 0.052(2) Uani 1 1 d . . .
H25A H 0.8671 0.6274 1.0608 0.078 Uiso 1 1 calc R . .
H25B H 0.9402 0.6258 1.0110 0.078 Uiso 1 1 calc R . .
H25C H 0.8035 0.5851 1.0138 0.078 Uiso 1 1 calc R . .
C26 C 0.6550(4) 0.7002(3) 0.8125(2) 0.0228(13) Uani 1 1 d . . .
H26 H 0.6878 0.6591 0.7911 0.027 Uiso 1 1 calc R . .
C27 C 0.6938(5) 0.6129(3) 0.88354(19) 0.0216(13) Uani 1 1 d . . .
C28 C 0.6048(5) 0.5596(4) 0.9039(2) 0.0344(16) Uani 1 1 d . . .
C29 C 0.6483(6) 0.4873(4) 0.9280(2) 0.0435(18) Uani 1 1 d . . .
H29 H 0.5896 0.4505 0.9426 0.052 Uiso 1 1 calc R . .
C30 C 0.7730(6) 0.4678(4) 0.9314(2) 0.0407(17) Uani 1 1 d . . .
H30 H 0.8002 0.4180 0.9478 0.049 Uiso 1 1 calc R . .
C31 C 0.8585(6) 0.5211(4) 0.9108(2) 0.0356(16) Uani 1 1 d . . .
H31 H 0.9448 0.5072 0.9131 0.043 Uiso 1 1 calc R . .
C32 C 0.8223(5) 0.5951(3) 0.8865(2) 0.0280(15) Uani 1 1 d . . .
C33 C 0.4661(6) 0.5760(4) 0.8996(3) 0.059(2) Uani 1 1 d . . .
H33 H 0.4548 0.6366 0.8898 0.071 Uiso 1 1 calc R . .
C34 C 0.4062(7) 0.5215(6) 0.8601(3) 0.094(3) Uani 1 1 d . . .
H34A H 0.4485 0.5316 0.8296 0.142 Uiso 1 1 calc R . .
H34B H 0.3176 0.5364 0.8563 0.142 Uiso 1 1 calc R . .
H34C H 0.4139 0.4615 0.8689 0.142 Uiso 1 1 calc R . .
C35 C 0.3983(7) 0.5637(5) 0.9467(3) 0.083(3) Uani 1 1 d . . .
H35A H 0.3117 0.5833 0.9428 0.125 Uiso 1 1 calc R . .
H35B H 0.4405 0.5965 0.9723 0.125 Uiso 1 1 calc R . .
H35C H 0.3989 0.5034 0.9554 0.125 Uiso 1 1 calc R . .
C36 C 0.9208(5) 0.6496(4) 0.8629(2) 0.0364(16) Uani 1 1 d . . .
H36 H 0.8793 0.7027 0.8510 0.044 Uiso 1 1 calc R . .
C37 C 0.9756(6) 0.6050(4) 0.8198(3) 0.058(2) Uani 1 1 d . . .
H37A H 1.0167 0.5525 0.8305 0.088 Uiso 1 1 calc R . .
H37B H 1.0369 0.6421 0.8047 0.088 Uiso 1 1 calc R . .
H37C H 0.9086 0.5915 0.7964 0.088 Uiso 1 1 calc R . .
C38 C 1.0255(5) 0.6751(4) 0.8991(3) 0.054(2) Uani 1 1 d . . .
H38A H 0.9892 0.7057 0.9262 0.082 Uiso 1 1 calc R . .
H38B H 1.0856 0.7119 0.8830 0.082 Uiso 1 1 calc R . .
H38C H 1.0682 0.6241 0.9110 0.082 Uiso 1 1 calc R . .
C39 C 0.5905(5) 0.7899(3) 0.74762(19) 0.0240(13) Uani 1 1 d . . .
C40 C 0.4804(5) 0.7611(3) 0.7239(2) 0.0306(15) Uani 1 1 d . . .
C41 C 0.4671(5) 0.7793(4) 0.6745(2) 0.0425(16) Uani 1 1 d . . .
H41 H 0.3934 0.7613 0.6577 0.051 Uiso 1 1 calc R . .
C42 C 0.5563(6) 0.8223(4) 0.6495(2) 0.0435(17) Uani 1 1 d . . .
H42 H 0.5461 0.8317 0.6157 0.052 Uiso 1 1 calc R . .
C43 C 0.6610(5) 0.8517(4) 0.6739(2) 0.0349(16) Uani 1 1 d . . .
H43 H 0.7217 0.8829 0.6567 0.042 Uiso 1 1 calc R . .
C44 C 0.6803(5) 0.8370(3) 0.7228(2) 0.0234(13) Uani 1 1 d . . .
C45 C 0.3785(5) 0.7142(4) 0.7500(2) 0.0393(15) Uani 1 1 d . . .
H45 H 0.4003 0.7144 0.7853 0.047 Uiso 1 1 calc R . .
C46 C 0.3704(6) 0.6217(4) 0.7332(3) 0.057(2) Uani 1 1 d . . .
H46A H 0.3437 0.6200 0.6991 0.086 Uiso 1 1 calc R . .
H46B H 0.3097 0.5912 0.7527 0.086 Uiso 1 1 calc R . .
H46C H 0.4527 0.5949 0.7369 0.086 Uiso 1 1 calc R . .
C47 C 0.2529(6) 0.7583(4) 0.7430(3) 0.080(3) Uani 1 1 d . . .
H47A H 0.2612 0.8183 0.7518 0.120 Uiso 1 1 calc R . .
H47B H 0.1910 0.7313 0.7636 0.120 Uiso 1 1 calc R . .
H47C H 0.2255 0.7536 0.7091 0.120 Uiso 1 1 calc R . .
C48 C 0.7989(5) 0.8681(3) 0.7481(2) 0.0282(14) Uani 1 1 d . . .
H48 H 0.7855 0.8642 0.7837 0.034 Uiso 1 1 calc R . .
C49 C 0.9076(5) 0.8108(4) 0.7365(2) 0.058(2) Uani 1 1 d . . .
H49A H 0.8902 0.7531 0.7478 0.087 Uiso 1 1 calc R . .
H49B H 0.9838 0.8321 0.7526 0.087 Uiso 1 1 calc R . .
H49C H 0.9194 0.8099 0.7015 0.087 Uiso 1 1 calc R . .
C50 C 0.8258(6) 0.9604(4) 0.7365(2) 0.058(2) Uani 1 1 d . . .
H50A H 0.8426 0.9661 0.7020 0.088 Uiso 1 1 calc R . .
H50B H 0.8990 0.9795 0.7554 0.088 Uiso 1 1 calc R . .
H50C H 0.7533 0.9952 0.7445 0.088 Uiso 1 1 calc R . .

loop_
_atom_site_aniso_label
_atom_site_aniso_U_11
_atom_site_aniso_U_22
_atom_site_aniso_U_33
_atom_site_aniso_U_23
_atom_site_aniso_U_13
_atom_site_aniso_U_12
Ge1 0.0211(3) 0.0258(3) 0.0309(4) -0.0022(3) -0.0008(2) -0.0020(3)
N1 0.022(2) 0.020(2) 0.019(3) 0.005(2) 0.001(2) 0.000(2)
N2 0.019(2) 0.024(2) 0.025(3) -0.004(2) -0.002(2) 0.001(2)
N3 0.029(3) 0.019(2) 0.017(3) 0.002(2) 0.000(2) -0.004(2)
N4 0.023(2) 0.021(2) 0.023(3) 0.000(2) 0.003(2) -0.003(2)
C1 0.013(3) 0.025(3) 0.024(4) -0.005(3) -0.001(2) -0.003(2)
C2 0.027(3) 0.022(3) 0.016(3) 0.001(3) 0.002(3) 0.000(3)
C3 0.033(3) 0.025(3) 0.044(4) 0.004(3) -0.004(3) -0.001(3)
C4 0.043(4) 0.031(4) 0.037(4) 0.012(3) -0.006(3) 0.001(3)
C5 0.054(4) 0.026(3) 0.040(5) 0.004(3) -0.004(4) -0.011(3)
C6 0.028(3) 0.030(3) 0.041(4) 0.005(3) 0.006(3) -0.005(3)
C7 0.029(3) 0.027(3) 0.023(4) -0.005(3) 0.001(3) -0.002(3)
C8 0.031(4) 0.030(3) 0.063(5) 0.014(3) -0.011(3) 0.002(3)
C9 0.043(4) 0.060(5) 0.074(6) -0.022(4) -0.012(4) 0.012(4)
C10 0.041(4) 0.055(4) 0.057(5) -0.001(4) -0.005(4) 0.008(4)
C11 0.029(3) 0.026(3) 0.028(4) -0.004(3) -0.005(3) -0.008(3)
C12 0.035(4) 0.055(4) 0.044(5) 0.001(3) 0.002(3) 0.010(3)
C13 0.043(4) 0.050(4) 0.035(4) -0.003(3) -0.005(3) 0.005(3)
C14 0.026(3) 0.024(3) 0.019(3) -0.008(3) 0.000(3) -0.006(3)
C15 0.024(3) 0.034(3) 0.028(4) -0.006(3) -0.001(3) -0.004(3)
C16 0.027(3) 0.050(4) 0.042(5) -0.009(3) 0.011(3) -0.006(3)
C17 0.051(4) 0.061(4) 0.023(4) 0.001(4) 0.007(3) -0.007(4)
C18 0.037(3) 0.050(4) 0.020(4) 0.005(3) -0.003(3) 0.003(3)
C19 0.035(3) 0.037(4) 0.019(4) -0.001(3) 0.003(3) -0.002(3)
C20 0.024(3) 0.044(4) 0.027(4) -0.005(3) 0.005(3) 0.004(3)
C21 0.037(4) 0.060(5) 0.121(8) 0.001(5) -0.020(4) -0.006(4)
C22 0.055(5) 0.046(4) 0.089(7) 0.002(4) -0.018(4) 0.001(4)
C23 0.026(3) 0.056(4) 0.025(4) 0.003(3) -0.004(3) 0.011(4)
C24 0.031(3) 0.057(4) 0.080(6) 0.022(4) 0.003(3) -0.003(4)
C25 0.041(4) 0.062(5) 0.053(5) -0.014(4) -0.007(4) 0.019(4)
C26 0.019(3) 0.027(4) 0.023(4) -0.009(3) 0.003(2) -0.001(3)
C27 0.028(3) 0.024(3) 0.013(3) -0.001(3) 0.002(3) -0.005(3)
C28 0.031(3) 0.030(3) 0.043(5) 0.006(3) 0.013(3) 0.000(3)
C29 0.061(5) 0.033(4) 0.037(5) 0.010(3) 0.026(4) -0.003(4)
C30 0.061(5) 0.027(3) 0.034(4) 0.001(3) 0.003(4) 0.013(3)
C31 0.041(4) 0.035(4) 0.030(4) -0.006(3) -0.005(3) 0.006(3)
C32 0.036(4) 0.027(3) 0.021(4) -0.004(3) -0.002(3) -0.001(3)
C33 0.040(4) 0.034(4) 0.102(7) 0.032(4) 0.018(5) 0.001(3)
C34 0.042(5) 0.191(10) 0.050(6) 0.025(7) 0.000(4) 0.024(6)
C35 0.047(5) 0.096(6) 0.109(8) -0.041(6) 0.033(5) -0.030(5)
C36 0.028(3) 0.030(3) 0.051(5) 0.002(3) -0.003(3) 0.003(3)
C37 0.052(4) 0.069(5) 0.055(6) 0.006(4) 0.013(4) -0.008(4)
C38 0.033(4) 0.059(4) 0.071(6) -0.010(4) -0.011(4) -0.007(3)
C39 0.030(3) 0.022(3) 0.020(3) -0.004(3) 0.001(3) 0.004(3)
C40 0.031(3) 0.030(3) 0.031(4) -0.003(3) -0.001(3) 0.002(3)
C41 0.033(3) 0.052(4) 0.042(5) 0.005(4) -0.019(3) -0.001(4)
C42 0.052(4) 0.052(4) 0.026(4) 0.012(3) -0.016(3) -0.006(4)
C43 0.044(4) 0.034(3) 0.027(4) 0.010(3) 0.001(3) -0.010(3)
C44 0.023(3) 0.025(3) 0.021(4) 0.002(3) -0.003(3) -0.001(3)
C45 0.031(3) 0.047(4) 0.039(4) -0.012(4) -0.002(3) -0.018(3)
C46 0.051(4) 0.050(4) 0.070(6) 0.004(4) -0.016(4) -0.011(4)
C47 0.038(4) 0.066(5) 0.137(8) -0.005(5) 0.030(5) -0.007(4)
C48 0.030(3) 0.034(3) 0.021(4) 0.001(3) 0.001(3) -0.012(3)
C49 0.033(4) 0.092(6) 0.049(5) -0.027(4) -0.003(3) 0.002(4)
C50 0.072(5) 0.056(4) 0.047(5) 0.009(4) -0.018(4) -0.039(4)

loop_
_atom_type_symbol
_atom_type_description
_atom_type_scat_dispersion_real
_atom_type_scat_dispersion_imag
_atom_type_scat_source
C C 0.0033 0.0016 'International Tables Vol C Tables 4.2.6.8 and 6.1.1.4'
H H 0.0000 0.0000 'International Tables Vol C Tables 4.2.6.8 and 6.1.1.4'
N N 0.0061 0.0033 'International Tables Vol C Tables 4.2.6.8 and 6.1.1.4'
Ge Ge 0.1547 1.8001 'International Tables Vol C Tables 4.2.6.8 and 6.1.1.4'

loop_
_geom_angle_atom_site_label_1
_geom_angle_atom_site_label_2
_geom_angle_atom_site_label_3
_geom_angle
_geom_angle_site_symmetry_1
_geom_angle_site_symmetry_3
_geom_angle_publ_flag
N3 Ge1 N1 102.78(17) . . ?
N3 Ge1 N4 62.29(16) . . ?
N1 Ge1 N4 94.51(17) . . ?
N3 Ge1 N2 91.07(16) . . ?
N1 Ge1 N2 61.76(17) . . ?
N4 Ge1 N2 140.57(14) . . ?
C1 N1 C2 122.7(4) . . ?
C1 N1 Ge1 96.1(3) . . ?
C2 N1 Ge1 136.6(4) . . ?
C1 N2 C14 123.0(5) . . ?
C1 N2 Ge1 84.3(3) . . ?
C14 N2 Ge1 146.6(3) . . ?
C26 N3 C27 123.3(4) . . ?
C26 N3 Ge1 96.3(3) . . ?
C27 N3 Ge1 137.7(4) . . ?
C26 N4 C39 120.7(4) . . ?
C26 N4 Ge1 85.2(3) . . ?
C39 N4 Ge1 146.6(3) . . ?
N2 C1 N1 115.9(5) . . ?
C7 C2 C3 121.1(5) . . ?
C7 C2 N1 119.5(5) . . ?
C3 C2 N1 119.4(5) . . ?
C4 C3 C2 118.1(5) . . ?
C4 C3 C8 119.0(5) . . ?
C2 C3 C8 122.8(5) . . ?
C5 C4 C3 121.6(5) . . ?
C4 C5 C6 119.8(5) . . ?
C5 C6 C7 121.5(5) . . ?
C2 C7 C6 117.9(5) . . ?
C2 C7 C11 123.5(5) . . ?
C6 C7 C11 118.6(5) . . ?
C9 C8 C3 110.5(6) . . ?
C9 C8 C10 111.2(5) . . ?
C3 C8 C10 112.9(5) . . ?
C7 C11 C12 112.9(5) . . ?
C7 C11 C13 109.8(4) . . ?
C12 C11 C13 110.7(5) . . ?
C15 C14 C19 121.0(5) . . ?
C15 C14 N2 119.6(5) . . ?
C19 C14 N2 119.3(5) . . ?
C16 C15 C14 119.1(5) . . ?
C16 C15 C20 120.0(5) . . ?
C14 C15 C20 121.0(5) . . ?
C17 C16 C15 120.3(5) . . ?
C18 C17 C16 120.7(6) . . ?
C17 C18 C19 121.5(5) . . ?
C18 C19 C14 117.4(5) . . ?
C18 C19 C23 120.4(5) . . ?
C14 C19 C23 122.1(5) . . ?
C22 C20 C15 110.6(5) . . ?
C22 C20 C21 109.8(5) . . ?
C15 C20 C21 112.4(5) . . ?
C19 C23 C24 109.9(5) . . ?
C19 C23 C25 113.0(5) . . ?
C24 C23 C25 110.4(5) . . ?
N4 C26 N3 114.1(5) . . ?
C28 C27 C32 122.1(5) . . ?
C28 C27 N3 118.2(5) . . ?
C32 C27 N3 119.8(5) . . ?
C29 C28 C27 117.5(5) . . ?
C29 C28 C33 119.6(5) . . ?
C27 C28 C33 122.8(5) . . ?
C30 C29 C28 121.9(6) . . ?
C29 C30 C31 119.4(6) . . ?
C30 C31 C32 122.0(6) . . ?
C31 C32 C27 117.1(5) . . ?
C31 C32 C36 119.4(5) . . ?
C27 C32 C36 123.4(5) . . ?
C28 C33 C35 113.4(6) . . ?
C28 C33 C34 111.0(6) . . ?
C35 C33 C34 110.1(6) . . ?
C37 C36 C32 111.2(5) . . ?
C37 C36 C38 110.2(5) . . ?
C32 C36 C38 111.7(5) . . ?
C44 C39 C40 120.9(5) . . ?
C44 C39 N4 119.2(5) . . ?
C40 C39 N4 119.9(5) . . ?
C41 C40 C39 117.1(5) . . ?
C41 C40 C45 120.5(5) . . ?
C39 C40 C45 122.4(5) . . ?
C42 C41 C40 122.5(5) . . ?
C41 C42 C43 119.1(6) . . ?
C42 C43 C44 121.8(6) . . ?
C43 C44 C39 118.5(5) . . ?
C43 C44 C48 120.2(5) . . ?
C39 C44 C48 121.2(5) . . ?
C40 C45 C47 111.0(5) . . ?
C40 C45 C46 110.7(5) . . ?
C47 C45 C46 110.5(5) . . ?
C49 C48 C44 110.3(5) . . ?
C49 C48 C50 112.1(5) . . ?
C44 C48 C50 111.9(5) . . ?

loop_
_geom_bond_atom_site_label_1
_geom_bond_atom_site_label_2
_geom_bond_distance
_geom_bond_site_symmetry_2
_geom_bond_publ_flag
Ge1 N3 1.994(4) . ?
Ge1 N1 2.008(4) . ?
Ge1 N4 2.258(4) . ?
Ge1 N2 2.293(4) . ?
N1 C1 1.325(6) . ?
N1 C2 1.430(6) . ?
N2 C1 1.297(6) . ?
N2 C14 1.429(7) . ?
N3 C26 1.326(6) . ?
N3 C27 1.433(6) . ?
N4 C26 1.308(6) . ?
N4 C39 1.425(6) . ?
C2 C7 1.401(7) . ?
C2 C3 1.403(7) . ?
C3 C4 1.395(7) . ?
C3 C8 1.523(8) . ?
C4 C5 1.368(8) . ?
C5 C6 1.372(7) . ?
C6 C7 1.403(7) . ?
C7 C11 1.523(7) . ?
C8 C9 1.515(8) . ?
C8 C10 1.528(8) . ?
C11 C12 1.529(8) . ?
C11 C13 1.529(7) . ?
C14 C15 1.398(7) . ?
C14 C19 1.414(7) . ?
C15 C16 1.391(8) . ?
C15 C20 1.526(7) . ?
C16 C17 1.381(8) . ?
C17 C18 1.365(8) . ?
C18 C19 1.402(8) . ?
C19 C23 1.499(7) . ?
C20 C22 1.512(8) . ?
C20 C21 1.537(8) . ?
C23 C24 1.533(8) . ?
C23 C25 1.538(8) . ?
C27 C28 1.397(7) . ?
C27 C32 1.404(7) . ?
C28 C29 1.396(8) . ?
C28 C33 1.509(8) . ?
C29 C30 1.370(8) . ?
C30 C31 1.375(8) . ?
C31 C32 1.397(7) . ?
C32 C36 1.518(8) . ?
C33 C35 1.518(10) . ?
C33 C34 1.521(10) . ?
C36 C37 1.513(8) . ?
C36 C38 1.540(8) . ?
C39 C44 1.404(7) . ?
C39 C40 1.412(7) . ?
C40 C41 1.401(8) . ?
C40 C45 1.514(8) . ?
C41 C42 1.371(8) . ?
C42 C43 1.376(8) . ?
C43 C44 1.386(7) . ?
C44 C48 1.517(7) . ?
C45 C47 1.522(8) . ?
C45 C46 1.533(8) . ?
C48 C49 1.513(7) . ?
C48 C50 1.519(8) . ?
